data_4065137
loop_
_publ_author_name
'Braunschweig, Holger'
'Drisch, Michael'
'Friedrich, Maria'
'Kupfer, Thomas'
'Radacki, Krzysztof'

_publ_section_title
;
 Metal-Enriched [3]Trochrocenophanes: Bimetallic Metalloarenophanes by
 Coordination to Chelating Bis(phosphanyls)
;
_journal_issue 19
_journal_name_full Organometallics
_journal_page_first 5202
_journal_paper_doi 10.1021/om200577b
_journal_volume 30
_journal_year 2011
_chemical_formula_moiety '2(C40 H54 Cr2 O4 P2), 3(C7 H8)'
_chemical_formula_sum 'C101 H132 Cr4 O8 P4'
_chemical_formula_weight 1805.95
_chemical_name_common
;
?
;
_chemical_name_systematic
; 
?
;
_space_group_IT_number 2
_symmetry_cell_setting triclinic
_symmetry_space_group_name_Hall '-P 1'
_symmetry_space_group_name_H-M 'P -1'
_atom_sites_solution_hydrogens geom
_atom_sites_solution_primary direct
_atom_sites_solution_secondary difmap
_audit_creation_method SHELXL-97
_cell_angle_alpha 84.561(4)
_cell_angle_beta 76.001(4)
_cell_angle_gamma 73.667(4)
_cell_formula_units_Z 1
_cell_length_a 10.7619(8)
_cell_length_b 14.9029(11)
_cell_length_c 15.0545(11)
_cell_measurement_reflns_used 9906
_cell_measurement_temperature 100(2)
_cell_measurement_theta_max 27.175
_cell_measurement_theta_min 2.79
_cell_volume 2247.3(3)
_computing_cell_refinement 'Saint+ ver. 7.68A (Bruker AXS)'
_computing_data_collection 'APEX2 ver. 2010.3 (Bruker AXS)'
_computing_data_reduction 'Saint+ ver. 7.68A (Bruker AXS)'
_computing_molecular_graphics 'XP ver. 5.1 (Bruker AXS, 1998)'
_computing_publication_material 'SHELXL-97 (Sheldrick, 2008)'
_computing_structure_refinement 'SHELXL-97 (Sheldrick, 1997)'
_computing_structure_solution 'SHELXS-97 (Sheldrick, 1990)'
_diffrn_ambient_temperature 100(2)
_diffrn_detector_area_resol_mean 8.333
_diffrn_measured_fraction_theta_full 0.978
_diffrn_measured_fraction_theta_max 0.959
_diffrn_measurement_device_type 'Bruker X8-APEX II'
_diffrn_measurement_method '\f and \w scans'
_diffrn_radiation_monochromator 'multi-layer mirror'
_diffrn_radiation_source 'rotating anode'
_diffrn_radiation_type MoK\a
_diffrn_radiation_wavelength 0.71073
_diffrn_reflns_av_R_equivalents 0.0594
_diffrn_reflns_av_sigmaI/netI 0.0607
_diffrn_reflns_limit_h_max 14
_diffrn_reflns_limit_h_min -14
_diffrn_reflns_limit_k_max 19
_diffrn_reflns_limit_k_min -19
_diffrn_reflns_limit_l_max 20
_diffrn_reflns_limit_l_min -20
_diffrn_reflns_number 84503
_diffrn_reflns_theta_full 26.00
_diffrn_reflns_theta_max 28.39
_diffrn_reflns_theta_min 1.96
_exptl_absorpt_coefficient_mu 0.599
_exptl_absorpt_correction_T_max 0.7457
_exptl_absorpt_correction_T_min 0.6285
_exptl_absorpt_correction_type multi-scan
_exptl_absorpt_process_details 'Sadabs 2008/1 (Bruker 2008)'
_exptl_crystal_colour colourless
_exptl_crystal_density_diffrn 1.334
_exptl_crystal_density_method 'not measured'
_exptl_crystal_description plate
_exptl_crystal_F_000 958
_exptl_crystal_size_max 0.26
_exptl_crystal_size_mid 0.07
_exptl_crystal_size_min 0.03
_refine_diff_density_max 0.655
_refine_diff_density_min -0.804
_refine_diff_density_rms 0.098
_refine_ls_extinction_method none
_refine_ls_goodness_of_fit_ref 1.073
_refine_ls_hydrogen_treatment constr
_refine_ls_matrix_type full
_refine_ls_number_parameters 555
_refine_ls_number_reflns 10797
_refine_ls_number_restraints 84
_refine_ls_restrained_S_all 1.079
_refine_ls_R_factor_all 0.0926
_refine_ls_R_factor_gt 0.0534
_refine_ls_shift/su_max 0.001
_refine_ls_shift/su_mean 0.000
_refine_ls_structure_factor_coef Fsqd
_refine_ls_weighting_details 'calc w=1/[\s^2^(Fo^2^)+(0.0391P)^2^+5.3337P] where P=(Fo^2^+2Fc^2^)/3'
_refine_ls_weighting_scheme calc
_refine_ls_wR_factor_gt 0.1153
_refine_ls_wR_factor_ref 0.1345
_reflns_number_gt 7528
_reflns_number_total 10797
_reflns_threshold_expression >2sigma(I)
_cod_data_source_file om200577b_si_001.cif
_cod_data_source_block 7
_cod_depositor_comments
;
The following automatic conversions were performed:

'_symmetry_cell_setting' value 'Triclinic' changed to 'triclinic'
according to /home/saulius/struct/CIF-dictionaries/cif_core.dic
dictionary named 'cif_core.dic' version 2.4.1 from 2010-06-29.

Automatic conversion script
Id: cif_fix_values 1715 2011-07-08 13:25:40Z adriana 
;
_cod_original_sg_symbol_H-M P-1
_cod_database_code 4065137

loop_
_symmetry_equiv_pos_as_xyz
'x, y, z'
'-x, -y, -z'

loop_
_atom_site_label
_atom_site_type_symbol
_atom_site_fract_x
_atom_site_fract_y
_atom_site_fract_z
_atom_site_U_iso_or_equiv
_atom_site_adp_type
_atom_site_occupancy
_atom_site_symmetry_multiplicity
_atom_site_calc_flag
_atom_site_refinement_flags
_atom_site_disorder_assembly
_atom_site_disorder_group
Cr1 Cr 0.28601(5) 0.75960(3) 0.29889(3) 0.01408(12) Uani 1 1 d . . .
Cr2 Cr -0.11070(5) 0.77245(3) 0.21991(3) 0.01520(12) Uani 1 1 d . . .
P1 P -0.08017(8) 0.86957(5) 0.33124(5) 0.01418(16) Uani 1 1 d . . .
P2 P 0.09927(8) 0.65325(5) 0.18983(5) 0.01488(17) Uani 1 1 d . . .
C1 C -0.1893(3) 0.7065(2) 0.3180(2) 0.0204(7) Uani 1 1 d . . .
O1 O -0.2489(3) 0.67006(17) 0.37821(17) 0.0297(6) Uani 1 1 d . . .
C2 C -0.2792(3) 0.8474(2) 0.2186(2) 0.0202(7) Uani 1 1 d . . .
O2 O -0.3858(2) 0.88682(17) 0.21221(17) 0.0279(5) Uani 1 1 d . . .
C3 C -0.0392(3) 0.8542(2) 0.1307(2) 0.0193(7) Uani 1 1 d . . .
O3 O -0.0008(2) 0.90803(16) 0.07945(16) 0.0263(5) Uani 1 1 d . . .
C4 C -0.1533(3) 0.7051(2) 0.1404(2) 0.0223(7) Uani 1 1 d . . .
O4 O -0.1891(3) 0.66549(18) 0.09322(17) 0.0311(6) Uani 1 1 d . . .
C1_1 C 0.2509(3) 0.6792(2) 0.19847(19) 0.0159(6) Uani 1 1 d . . .
C2_1 C 0.3601(3) 0.6235(2) 0.2343(2) 0.0186(6) Uani 1 1 d . . .
H2_1 H 0.3631 0.5656 0.2672 0.022 Uiso 1 1 calc R . .
C3_1 C 0.4636(3) 0.6690(2) 0.2127(2) 0.0204(7) Uani 1 1 d . . .
H3_1 H 0.5472 0.6473 0.2291 0.025 Uiso 1 1 calc R . .
C4_1 C 0.4204(3) 0.7522(2) 0.1627(2) 0.0206(7) Uani 1 1 d . . .
H4_1 H 0.4700 0.7962 0.1390 0.025 Uiso 1 1 calc R . .
C5_1 C 0.2906(3) 0.7587(2) 0.1543(2) 0.0182(6) Uani 1 1 d . . .
H5_1 H 0.2379 0.8082 0.1238 0.022 Uiso 1 1 calc R . .
C1_2 C 0.0855(3) 0.8439(2) 0.3599(2) 0.0148(6) Uani 1 1 d . . .
C2_2 C 0.1179(3) 0.7587(2) 0.4096(2) 0.0158(6) Uani 1 1 d . . .
H2_2 H 0.0500 0.7270 0.4251 0.019 Uiso 1 1 calc R . .
C3_2 C 0.2344(3) 0.7131(2) 0.4398(2) 0.0185(6) Uani 1 1 d . . .
H3_2 H 0.2332 0.6562 0.4739 0.022 Uiso 1 1 calc R . .
C4_2 C 0.3526(3) 0.7409(2) 0.4261(2) 0.0202(7) Uani 1 1 d . . .
H4_2 H 0.4210 0.7002 0.4519 0.024 Uiso 1 1 calc R . .
C5_2 C 0.3823(3) 0.8208(2) 0.3794(2) 0.0206(7) Uani 1 1 d . . .
H5_2 H 0.4677 0.8279 0.3783 0.025 Uiso 1 1 calc R . .
C6_2 C 0.3016(3) 0.8920(2) 0.3337(2) 0.0185(6) Uani 1 1 d . . .
H6_2 H 0.3405 0.9402 0.3049 0.022 Uiso 1 1 calc R . .
C7_2 C 0.1713(3) 0.9015(2) 0.3250(2) 0.0172(6) Uani 1 1 d . . .
H7_2 H 0.1355 0.9550 0.2902 0.021 Uiso 1 1 calc R . .
C1_3 C -0.1863(3) 0.8558(2) 0.4483(2) 0.0166(6) Uani 1 1 d . . .
H1_3 H -0.1701 0.7867 0.4590 0.020 Uiso 1 1 calc R . .
C2_3 C -0.1572(3) 0.8902(2) 0.5325(2) 0.0174(6) Uani 1 1 d . . .
H2A_3 H -0.0612 0.8668 0.5314 0.021 Uiso 1 1 calc R . .
H2B_3 H -0.1811 0.9594 0.5310 0.021 Uiso 1 1 calc R . .
C3_3 C -0.2382(3) 0.8547(2) 0.6206(2) 0.0195(7) Uani 1 1 d . . .
H3A_3 H -0.2076 0.7856 0.6246 0.023 Uiso 1 1 calc R . .
H3B_3 H -0.2222 0.8795 0.6744 0.023 Uiso 1 1 calc R . .
C4_3 C -0.3867(3) 0.8844(2) 0.6235(2) 0.0225(7) Uani 1 1 d . . .
H4A_3 H -0.4200 0.9533 0.6280 0.027 Uiso 1 1 calc R . .
H4B_3 H -0.4344 0.8560 0.6786 0.027 Uiso 1 1 calc R . .
C5_3 C -0.4155(3) 0.8543(2) 0.5381(2) 0.0213(7) Uani 1 1 d . . .
H5A_3 H -0.5116 0.8783 0.5396 0.026 Uiso 1 1 calc R . .
H5B_3 H -0.3920 0.7851 0.5374 0.026 Uiso 1 1 calc R . .
C6_3 C -0.3356(3) 0.8914(2) 0.4510(2) 0.0186(6) Uani 1 1 d . . .
H6A_3 H -0.3626 0.9607 0.4498 0.022 Uiso 1 1 calc R . .
H6B_3 H -0.3544 0.8703 0.3964 0.022 Uiso 1 1 calc R . .
C1_4 C -0.1144(3) 0.9973(2) 0.3001(2) 0.0176(6) Uani 1 1 d . . .
H1_4 H -0.0377 1.0036 0.2493 0.021 Uiso 1 1 calc R . .
C2_4 C -0.2386(3) 1.0381(2) 0.2609(2) 0.0209(7) Uani 1 1 d . . .
H2A_4 H -0.2344 1.0002 0.2091 0.025 Uiso 1 1 calc R . .
H2B_4 H -0.3190 1.0354 0.3086 0.025 Uiso 1 1 calc R . .
C3_4 C -0.2484(4) 1.1399(2) 0.2277(2) 0.0249(7) Uani 1 1 d . . .
H3A_4 H -0.1737 1.1415 0.1747 0.030 Uiso 1 1 calc R . .
H3B_4 H -0.3322 1.1660 0.2068 0.030 Uiso 1 1 calc R . .
C4_4 C -0.2450(4) 1.2005(2) 0.3025(2) 0.0247(7) Uani 1 1 d . . .
H4A_4 H -0.2466 1.2646 0.2775 0.030 Uiso 1 1 calc R . .
H4B_4 H -0.3247 1.2045 0.3529 0.030 Uiso 1 1 calc R . .
C5_4 C -0.1205(3) 1.1598(2) 0.3396(2) 0.0223(7) Uani 1 1 d . . .
H5A_4 H -0.1210 1.1988 0.3895 0.027 Uiso 1 1 calc R . .
H5B_4 H -0.0407 1.1597 0.2903 0.027 Uiso 1 1 calc R . .
C6_4 C -0.1155(3) 1.0598(2) 0.3762(2) 0.0193(7) Uani 1 1 d . . .
H6A_4 H -0.1938 1.0604 0.4270 0.023 Uiso 1 1 calc R . .
H6B_4 H -0.0346 1.0337 0.4005 0.023 Uiso 1 1 calc R . .
C1_5 C 0.1070(3) 0.5368(2) 0.2509(2) 0.0180(6) Uani 1 1 d . . .
H1_5 H 0.1954 0.4939 0.2238 0.022 Uiso 1 1 calc R . .
C2_5 C 0.0982(3) 0.5392(2) 0.3540(2) 0.0181(6) Uani 1 1 d . . .
H2A_5 H 0.1702 0.5637 0.3637 0.022 Uiso 1 1 calc R . .
H2B_5 H 0.0122 0.5817 0.3834 0.022 Uiso 1 1 calc R . .
C3_5 C 0.1105(3) 0.4411(2) 0.3982(2) 0.0204(7) Uani 1 1 d . . .
H3A_5 H 0.1985 0.3994 0.3711 0.024 Uiso 1 1 calc R . .
H3B_5 H 0.1040 0.4441 0.4647 0.024 Uiso 1 1 calc R . .
C4_5 C 0.0014(3) 0.4011(2) 0.3837(2) 0.0213(7) Uani 1 1 d . . .
H4A_5 H 0.0120 0.3372 0.4116 0.026 Uiso 1 1 calc R . .
H4B_5 H -0.0866 0.4406 0.4141 0.026 Uiso 1 1 calc R . .
C5_5 C 0.0086(4) 0.3976(2) 0.2819(2) 0.0239(7) Uani 1 1 d . . .
H5A_5 H -0.0654 0.3745 0.2735 0.029 Uiso 1 1 calc R . .
H5B_5 H 0.0931 0.3531 0.2531 0.029 Uiso 1 1 calc R . .
C6_5 C 0.0005(4) 0.4936(2) 0.2346(2) 0.0225(7) Uani 1 1 d . . .
H6A_5 H -0.0887 0.5359 0.2579 0.027 Uiso 1 1 calc R . .
H6B_5 H 0.0121 0.4876 0.1679 0.027 Uiso 1 1 calc R . .
C1_6 C 0.1519(3) 0.6124(2) 0.0689(2) 0.0184(6) Uani 1 1 d . . .
H1_6 H 0.0954 0.5705 0.0651 0.022 Uiso 1 1 calc R . .
C2_6 C 0.1284(4) 0.6889(2) -0.0048(2) 0.0214(7) Uani 1 1 d . . .
H2A_6 H 0.1890 0.7290 -0.0088 0.026 Uiso 1 1 calc R . .
H2B_6 H 0.0358 0.7287 0.0115 0.026 Uiso 1 1 calc R . .
C3_6 C 0.1532(4) 0.6446(3) -0.0975(2) 0.0275(8) Uani 1 1 d . . .
H3A_6 H 0.0886 0.6076 -0.0940 0.033 Uiso 1 1 calc R . .
H3B_6 H 0.1387 0.6946 -0.1450 0.033 Uiso 1 1 calc R . .
C4_6 C 0.2927(4) 0.5817(3) -0.1246(2) 0.0322(8) Uani 1 1 d . . .
H4A_6 H 0.3569 0.6201 -0.1365 0.039 Uiso 1 1 calc R . .
H4B_6 H 0.3025 0.5503 -0.1820 0.039 Uiso 1 1 calc R . .
C5_6 C 0.3244(4) 0.5081(3) -0.0502(2) 0.0296(8) Uani 1 1 d . . .
H5A_6 H 0.4191 0.4727 -0.0673 0.036 Uiso 1 1 calc R . .
H5B_6 H 0.2698 0.4635 -0.0452 0.036 Uiso 1 1 calc R . .
C6_6 C 0.2968(3) 0.5526(2) 0.0424(2) 0.0228(7) Uani 1 1 d . . .
H6A_6 H 0.3577 0.5923 0.0393 0.027 Uiso 1 1 calc R . .
H6B_6 H 0.3137 0.5029 0.0899 0.027 Uiso 1 1 calc R . .
C1_7 C 0.3418(4) 0.1928(3) 0.1057(3) 0.0343(9) Uani 1 1 d U . .
C2_7 C 0.2125(4) 0.2033(3) 0.0970(3) 0.0370(9) Uani 1 1 d U . .
H2_7 H 0.1549 0.2644 0.0941 0.044 Uiso 1 1 calc R . .
C3_7 C 0.1668(5) 0.1274(3) 0.0925(3) 0.0428(10) Uani 1 1 d U . .
H3_7 H 0.0783 0.1361 0.0865 0.051 Uiso 1 1 calc R . .
C4_7 C 0.2481(5) 0.0391(3) 0.0965(3) 0.0439(10) Uani 1 1 d U . .
H4_7 H 0.2166 -0.0135 0.0925 0.053 Uiso 1 1 calc R . .
C5_7 C 0.3756(5) 0.0265(3) 0.1063(3) 0.0454(10) Uani 1 1 d U . .
H5_7 H 0.4316 -0.0351 0.1100 0.054 Uiso 1 1 calc R . .
C6_7 C 0.4226(5) 0.1024(3) 0.1109(3) 0.0410(10) Uani 1 1 d U . .
H6_7 H 0.5109 0.0930 0.1177 0.049 Uiso 1 1 calc R . .
C7_7 C 0.3930(6) 0.2767(4) 0.1087(4) 0.0636(14) Uani 1 1 d U . .
H7A_7 H 0.3507 0.3280 0.0711 0.095 Uiso 1 1 calc R . .
H7B_7 H 0.4895 0.2600 0.0850 0.095 Uiso 1 1 calc R . .
H7C_7 H 0.3720 0.2964 0.1721 0.095 Uiso 1 1 calc R . .
C1_8 C 0.4914(7) 0.4726(5) 0.4554(5) 0.0269(15) Uani 0.50 1 d PU A -1
C2_8 C 0.5981(10) 0.5073(7) 0.4536(7) 0.024(2) Uani 0.50 1 d PU A -1
H2_8 H 0.6722 0.4973 0.4028 0.029 Uiso 0.50 1 calc PR A -1
C3_8 C 0.5936(8) 0.5595(5) 0.5316(5) 0.0316(16) Uani 0.50 1 d PU A -1
H3_8 H 0.6632 0.5871 0.5314 0.038 Uiso 0.50 1 calc PR A -1
C4_8 C 0.4869(10) 0.5686(7) 0.6060(6) 0.0302(14) Uani 0.50 1 d PU A -1
H4_8 H 0.4864 0.6000 0.6582 0.036 Uiso 0.50 1 calc PR A -1
C5_8 C 0.3818(8) 0.5333(5) 0.6066(5) 0.0284(15) Uani 0.50 1 d PU A -1
H5_8 H 0.3071 0.5421 0.6569 0.034 Uiso 0.50 1 calc PR A -1
C6_8 C 0.3894(10) 0.4822(7) 0.5275(6) 0.020(2) Uani 0.50 1 d PU A -1
H6_8 H 0.3198 0.4549 0.5270 0.024 Uiso 0.50 1 calc PR A -1
C7_8 C 0.4972(10) 0.4157(7) 0.3764(6) 0.0302(14) Uani 0.50 1 d PU A -1
H7A_8 H 0.5237 0.3490 0.3931 0.045 Uiso 0.50 1 calc PR A -1
H7B_8 H 0.5622 0.4296 0.3228 0.045 Uiso 0.50 1 calc PR A -1
H7C_8 H 0.4094 0.4314 0.3619 0.045 Uiso 0.50 1 calc PR A -1

loop_
_atom_site_aniso_label
_atom_site_aniso_U_11
_atom_site_aniso_U_22
_atom_site_aniso_U_33
_atom_site_aniso_U_23
_atom_site_aniso_U_13
_atom_site_aniso_U_12
Cr1 0.0098(3) 0.0138(2) 0.0192(2) -0.00344(18) -0.00473(18) -0.00167(19)
Cr2 0.0127(3) 0.0153(2) 0.0199(2) -0.00131(19) -0.00646(19) -0.0048(2)
P1 0.0102(4) 0.0131(4) 0.0197(4) -0.0018(3) -0.0051(3) -0.0021(3)
P2 0.0148(4) 0.0137(4) 0.0175(4) -0.0019(3) -0.0049(3) -0.0046(3)
C1 0.0179(18) 0.0181(16) 0.0275(17) -0.0058(13) -0.0093(13) -0.0031(13)
O1 0.0321(15) 0.0255(13) 0.0311(13) -0.0013(11) 0.0014(11) -0.0145(11)
C2 0.0172(18) 0.0223(16) 0.0245(16) 0.0002(13) -0.0096(13) -0.0067(14)
O2 0.0147(14) 0.0294(13) 0.0413(14) -0.0004(11) -0.0110(10) -0.0046(11)
C3 0.0150(17) 0.0192(16) 0.0246(16) -0.0040(13) -0.0111(13) 0.0006(13)
O3 0.0280(15) 0.0223(12) 0.0297(13) 0.0035(10) -0.0061(10) -0.0101(11)
C4 0.0205(18) 0.0241(17) 0.0242(16) 0.0020(13) -0.0074(13) -0.0078(14)
O4 0.0368(16) 0.0334(14) 0.0332(14) -0.0059(11) -0.0148(11) -0.0179(12)
C1_1 0.0150(16) 0.0177(15) 0.0149(14) -0.0040(11) -0.0011(11) -0.0047(12)
C2_1 0.0185(17) 0.0129(15) 0.0223(15) -0.0065(12) -0.0033(12) 0.0000(12)
C3_1 0.0137(17) 0.0215(16) 0.0246(16) -0.0089(13) -0.0027(12) -0.0008(13)
C4_1 0.0177(18) 0.0242(17) 0.0198(15) -0.0067(13) 0.0025(12) -0.0093(14)
C5_1 0.0181(17) 0.0171(15) 0.0189(15) -0.0053(12) -0.0023(12) -0.0041(13)
C1_2 0.0070(15) 0.0169(15) 0.0187(14) -0.0065(12) -0.0029(11) 0.0013(11)
C2_2 0.0109(16) 0.0169(15) 0.0196(15) -0.0036(12) -0.0034(11) -0.0027(12)
C3_2 0.0155(17) 0.0197(16) 0.0184(15) -0.0019(12) -0.0045(12) -0.0007(13)
C4_2 0.0152(17) 0.0253(17) 0.0205(15) -0.0043(13) -0.0086(12) -0.0011(13)
C5_2 0.0123(17) 0.0254(17) 0.0271(17) -0.0094(13) -0.0097(13) -0.0026(13)
C6_2 0.0138(16) 0.0140(15) 0.0306(17) -0.0057(12) -0.0054(13) -0.0062(12)
C7_2 0.0144(16) 0.0132(14) 0.0245(16) -0.0048(12) -0.0056(12) -0.0022(12)
C1_3 0.0121(16) 0.0147(15) 0.0232(15) -0.0025(12) -0.0048(12) -0.0027(12)
C2_3 0.0106(16) 0.0203(16) 0.0223(15) -0.0025(12) -0.0050(12) -0.0039(12)
C3_3 0.0161(17) 0.0193(16) 0.0220(16) -0.0038(12) -0.0054(12) -0.0010(13)
C4_3 0.0182(18) 0.0225(17) 0.0251(17) -0.0015(13) -0.0022(13) -0.0050(14)
C5_3 0.0131(17) 0.0224(17) 0.0277(17) -0.0025(13) -0.0035(13) -0.0039(13)
C6_3 0.0121(16) 0.0208(16) 0.0231(16) -0.0035(12) -0.0045(12) -0.0032(13)
C1_4 0.0153(17) 0.0147(15) 0.0237(16) -0.0005(12) -0.0068(12) -0.0035(12)
C2_4 0.0127(17) 0.0202(16) 0.0303(17) 0.0024(13) -0.0092(13) -0.0025(13)
C3_4 0.0224(19) 0.0183(16) 0.0337(18) 0.0044(14) -0.0104(14) -0.0030(14)
C4_4 0.0233(19) 0.0162(16) 0.0300(18) 0.0020(13) -0.0005(14) -0.0033(14)
C5_4 0.0248(19) 0.0147(15) 0.0263(17) -0.0052(13) -0.0014(13) -0.0058(13)
C6_4 0.0182(17) 0.0155(15) 0.0239(16) -0.0032(12) -0.0062(13) -0.0017(13)
C1_5 0.0195(18) 0.0162(15) 0.0194(15) -0.0008(12) -0.0052(12) -0.0055(13)
C2_5 0.0181(17) 0.0162(15) 0.0202(15) -0.0009(12) -0.0058(12) -0.0033(13)
C3_5 0.0213(18) 0.0186(16) 0.0197(15) 0.0001(12) -0.0057(13) -0.0021(13)
C4_5 0.0222(19) 0.0161(15) 0.0260(17) 0.0018(13) -0.0059(13) -0.0058(13)
C5_5 0.029(2) 0.0188(16) 0.0273(17) -0.0003(13) -0.0072(14) -0.0112(15)
C6_5 0.028(2) 0.0215(17) 0.0226(16) 0.0002(13) -0.0095(14) -0.0102(14)
C1_6 0.0216(18) 0.0194(16) 0.0173(15) -0.0039(12) -0.0047(12) -0.0090(13)
C2_6 0.0259(19) 0.0215(16) 0.0193(15) -0.0020(13) -0.0049(13) -0.0100(14)
C3_6 0.032(2) 0.0309(19) 0.0207(16) -0.0025(14) -0.0064(14) -0.0098(16)
C4_6 0.037(2) 0.036(2) 0.0221(17) -0.0083(15) -0.0008(15) -0.0107(18)
C5_6 0.033(2) 0.0273(19) 0.0285(18) -0.0113(15) -0.0025(15) -0.0073(16)
C6_6 0.0246(19) 0.0209(17) 0.0221(16) -0.0053(13) -0.0053(13) -0.0035(14)
C1_7 0.0359(16) 0.0316(15) 0.0344(15) -0.0024(12) -0.0077(13) -0.0071(13)
C2_7 0.0381(17) 0.0354(16) 0.0316(15) -0.0010(13) -0.0103(13) 0.0015(13)
C3_7 0.0397(17) 0.0496(18) 0.0392(16) 0.0009(14) -0.0119(13) -0.0101(14)
C4_7 0.0480(18) 0.0422(17) 0.0445(17) 0.0036(14) -0.0116(14) -0.0176(14)
C5_7 0.0485(18) 0.0384(17) 0.0473(17) 0.0020(14) -0.0161(14) -0.0049(14)
C6_7 0.0372(17) 0.0410(17) 0.0457(17) -0.0016(14) -0.0146(14) -0.0070(14)
C7_7 0.068(2) 0.058(2) 0.068(2) -0.0053(16) -0.0149(16) -0.0218(16)
C1_8 0.026(2) 0.025(2) 0.028(2) 0.0032(16) -0.0054(16) -0.0048(17)
C2_8 0.024(3) 0.024(3) 0.025(3) 0.0009(18) -0.0056(18) -0.0070(18)
C3_8 0.031(2) 0.032(2) 0.033(2) 0.0041(17) -0.0103(17) -0.0093(17)
C4_8 0.0303(17) 0.0284(17) 0.0312(18) 0.0001(13) -0.0101(12) -0.0043(12)
C5_8 0.026(2) 0.029(2) 0.028(2) 0.0028(17) -0.0056(16) -0.0062(17)
C6_8 0.021(3) 0.019(3) 0.021(3) 0.0004(18) -0.0047(18) -0.0058(17)
C7_8 0.0303(17) 0.0284(17) 0.0312(18) 0.0001(13) -0.0101(12) -0.0043(12)

loop_
_atom_type_symbol
_atom_type_description
_atom_type_scat_dispersion_real
_atom_type_scat_dispersion_imag
_atom_type_scat_source
C C 0.0033 0.0016 'International Tables Vol C Tables 4.2.6.8 and 6.1.1.4'
H H 0.0000 0.0000 'International Tables Vol C Tables 4.2.6.8 and 6.1.1.4'
Cr Cr 0.3209 0.6236 'International Tables Vol C Tables 4.2.6.8 and 6.1.1.4'
O O 0.0106 0.0060 'International Tables Vol C Tables 4.2.6.8 and 6.1.1.4'
P P 0.1023 0.0942 'International Tables Vol C Tables 4.2.6.8 and 6.1.1.4'

loop_
_geom_angle_atom_site_label_1
_geom_angle_atom_site_label_2
_geom_angle_atom_site_label_3
_geom_angle
C2_2 Cr1 C7_2 71.59(12)
C2_2 Cr1 C6_2 93.86(12)
C7_2 Cr1 C6_2 38.22(11)
C2_2 Cr1 C3_2 38.17(11)
C7_2 Cr1 C3_2 94.01(12)
C6_2 Cr1 C3_2 93.85(12)
C2_2 Cr1 C5_1 126.07(12)
C7_2 Cr1 C5_1 98.58(12)
C6_2 Cr1 C5_1 110.42(12)
C3_2 Cr1 C5_1 153.50(12)
C2_2 Cr1 C4_2 71.97(12)
C7_2 Cr1 C4_2 94.05(12)
C6_2 Cr1 C4_2 71.59(12)
C3_2 Cr1 C4_2 38.02(12)
C5_1 Cr1 C4_2 160.62(12)
C2_2 Cr1 C5_2 93.78(12)
C7_2 Cr1 C5_2 72.04(12)
C6_2 Cr1 C5_2 38.02(12)
C3_2 Cr1 C5_2 71.49(12)
C5_1 Cr1 C5_2 134.68(12)
C4_2 Cr1 C5_2 37.63(12)
C2_2 Cr1 C1_1 100.94(11)
C7_2 Cr1 C1_1 120.95(12)
C6_2 Cr1 C1_1 147.33(12)
C3_2 Cr1 C1_1 115.69(12)
C5_1 Cr1 C1_1 38.26(11)
C4_2 Cr1 C1_1 140.75(12)
C5_2 Cr1 C1_1 162.85(12)
C2_2 Cr1 C2_1 109.67(12)
C7_2 Cr1 C2_1 158.99(12)
C6_2 Cr1 C2_1 154.74(13)
C3_2 Cr1 C2_1 99.03(12)
C5_1 Cr1 C2_1 63.15(12)
C4_2 Cr1 C2_1 106.37(12)
C5_2 Cr1 C2_1 127.82(12)
C1_1 Cr1 C2_1 38.15(11)
C2_2 Cr1 C1_2 37.93(11)
C7_2 Cr1 C1_2 37.91(12)
C6_2 Cr1 C1_2 71.98(12)
C3_2 Cr1 C1_2 72.02(12)
C5_1 Cr1 C1_2 104.75(11)
C4_2 Cr1 C1_2 94.25(11)
C5_2 Cr1 C1_2 94.14(11)
C1_1 Cr1 C1_2 102.87(11)
C2_1 Cr1 C1_2 132.75(12)
C2_2 Cr1 C4_1 163.38(12)
C7_2 Cr1 C4_1 109.72(12)
C6_2 Cr1 C4_1 96.58(12)
C3_2 Cr1 C4_1 152.66(13)
C5_1 Cr1 C4_1 37.65(12)
C4_2 Cr1 C4_1 123.72(13)
C5_2 Cr1 C4_1 102.41(12)
C1_1 Cr1 C4_1 63.74(11)
C2_1 Cr1 C4_1 62.91(12)
C1_2 Cr1 C4_1 135.29(12)
C2_2 Cr1 C3_1 143.55(12)
C7_2 Cr1 C3_1 144.85(12)
C6_2 Cr1 C3_1 117.00(12)
C3_2 Cr1 C3_1 115.86(12)
C5_1 Cr1 C3_1 62.92(12)
C4_2 Cr1 C3_1 98.56(12)
C5_2 Cr1 C3_1 99.11(12)
C1_1 Cr1 C3_1 63.77(12)
C2_1 Cr1 C3_1 37.75(12)
C1_2 Cr1 C3_1 166.21(11)
C4_1 Cr1 C3_1 37.42(12)
C4 Cr2 C2 81.51(14)
C4 Cr2 C1 89.60(14)
C2 Cr2 C1 87.39(14)
C4 Cr2 C3 97.00(14)
C2 Cr2 C3 89.12(14)
C1 Cr2 C3 172.00(14)
C4 Cr2 P2 83.30(11)
C2 Cr2 P2 164.70(10)
C1 Cr2 P2 94.37(10)
C3 Cr2 P2 90.89(10)
C4 Cr2 P1 173.76(11)
C2 Cr2 P1 92.63(10)
C1 Cr2 P1 87.97(10)
C3 Cr2 P1 85.01(9)
P2 Cr2 P1 102.61(3)
C1_2 P1 C1_4 102.24(14)
C1_2 P1 C1_3 100.02(13)
C1_4 P1 C1_3 107.97(14)
C1_2 P1 Cr2 118.83(10)
C1_4 P1 Cr2 114.83(10)
C1_3 P1 Cr2 111.43(10)
C1_1 P2 C1_5 104.02(14)
C1_1 P2 C1_6 99.13(14)
C1_5 P2 C1_6 98.58(14)
C1_1 P2 Cr2 120.43(10)
C1_5 P2 Cr2 117.85(11)
C1_6 P2 Cr2 113.20(11)
O1 C1 Cr2 174.1(3)
O2 C2 Cr2 172.5(3)
O3 C3 Cr2 176.0(3)
O4 C4 Cr2 175.3(3)
C5_1 C1_1 C2_1 106.3(3)
C5_1 C1_1 P2 122.8(2)
C2_1 C1_1 P2 130.3(2)
C5_1 C1_1 Cr1 70.50(17)
C2_1 C1_1 Cr1 71.30(17)
P2 C1_1 Cr1 130.10(16)
C3_1 C2_1 C1_1 108.7(3)
C3_1 C2_1 Cr1 71.61(18)
C1_1 C2_1 Cr1 70.55(17)
C3_1 C2_1 H2_1 125.7
C1_1 C2_1 H2_1 125.7
Cr1 C2_1 H2_1 123.8
C4_1 C3_1 C2_1 107.9(3)
C4_1 C3_1 Cr1 71.16(18)
C2_1 C3_1 Cr1 70.64(18)
C4_1 C3_1 H3_1 126.1
C2_1 C3_1 H3_1 126.1
Cr1 C3_1 H3_1 123.8
C5_1 C4_1 C3_1 107.9(3)
C5_1 C4_1 Cr1 70.06(18)
C3_1 C4_1 Cr1 71.42(18)
C5_1 C4_1 H4_1 126.0
C3_1 C4_1 H4_1 126.0
Cr1 C4_1 H4_1 124.1
C4_1 C5_1 C1_1 109.2(3)
C4_1 C5_1 Cr1 72.29(18)
C1_1 C5_1 Cr1 71.24(17)
C4_1 C5_1 H5_1 125.4
C1_1 C5_1 H5_1 125.4
Cr1 C5_1 H5_1 122.7
C7_2 C1_2 C2_2 125.6(3)
C7_2 C1_2 P1 120.8(2)
C2_2 C1_2 P1 113.2(2)
C7_2 C1_2 Cr1 69.20(17)
C2_2 C1_2 Cr1 69.16(17)
P1 C1_2 Cr1 134.84(15)
C3_2 C2_2 C1_2 130.5(3)
C3_2 C2_2 Cr1 71.43(18)
C1_2 C2_2 Cr1 72.91(18)
C3_2 C2_2 H2_2 114.7
C1_2 C2_2 H2_2 114.7
Cr1 C2_2 H2_2 137.0
C2_2 C3_2 C4_2 128.3(3)
C2_2 C3_2 Cr1 70.40(17)
C4_2 C3_2 Cr1 71.44(18)
C2_2 C3_2 H3_2 115.8
C4_2 C3_2 H3_2 115.8
Cr1 C3_2 H3_2 138.6
C5_2 C4_2 C3_2 128.4(3)
C5_2 C4_2 Cr1 71.30(17)
C3_2 C4_2 Cr1 70.54(17)
C5_2 C4_2 H4_2 115.8
C3_2 C4_2 H4_2 115.8
Cr1 C4_2 H4_2 138.7
C4_2 C5_2 C6_2 128.2(3)
C4_2 C5_2 Cr1 71.07(17)
C6_2 C5_2 Cr1 70.07(17)
C4_2 C5_2 H5_2 115.9
C6_2 C5_2 H5_2 115.9
Cr1 C5_2 H5_2 139.6
C7_2 C6_2 C5_2 128.9(3)
C7_2 C6_2 Cr1 70.76(17)
C5_2 C6_2 Cr1 71.91(18)
C7_2 C6_2 H6_2 115.5
C5_2 C6_2 H6_2 115.5
Cr1 C6_2 H6_2 138.0
C6_2 C7_2 C1_2 130.0(3)
C6_2 C7_2 Cr1 71.01(18)
C1_2 C7_2 Cr1 72.89(17)
C6_2 C7_2 H7_2 115.0
C1_2 C7_2 H7_2 115.0
Cr1 C7_2 H7_2 137.1
C6_3 C1_3 C2_3 109.5(2)
C6_3 C1_3 P1 112.6(2)
C2_3 C1_3 P1 119.6(2)
C6_3 C1_3 H1_3 104.5
C2_3 C1_3 H1_3 104.5
P1 C1_3 H1_3 104.5
C3_3 C2_3 C1_3 109.7(3)
C3_3 C2_3 H2A_3 109.7
C1_3 C2_3 H2A_3 109.7
C3_3 C2_3 H2B_3 109.7
C1_3 C2_3 H2B_3 109.7
H2A_3 C2_3 H2B_3 108.2
C4_3 C3_3 C2_3 111.9(3)
C4_3 C3_3 H3A_3 109.2
C2_3 C3_3 H3A_3 109.2
C4_3 C3_3 H3B_3 109.2
C2_3 C3_3 H3B_3 109.2
H3A_3 C3_3 H3B_3 107.9
C3_3 C4_3 C5_3 111.2(3)
C3_3 C4_3 H4A_3 109.4
C5_3 C4_3 H4A_3 109.4
C3_3 C4_3 H4B_3 109.4
C5_3 C4_3 H4B_3 109.4
H4A_3 C4_3 H4B_3 108.0
C4_3 C5_3 C6_3 110.9(3)
C4_3 C5_3 H5A_3 109.5
C6_3 C5_3 H5A_3 109.5
C4_3 C5_3 H5B_3 109.5
C6_3 C5_3 H5B_3 109.5
H5A_3 C5_3 H5B_3 108.1
C5_3 C6_3 C1_3 110.1(3)
C5_3 C6_3 H6A_3 109.6
C1_3 C6_3 H6A_3 109.6
C5_3 C6_3 H6B_3 109.6
C1_3 C6_3 H6B_3 109.6
H6A_3 C6_3 H6B_3 108.2
C2_4 C1_4 C6_4 109.8(3)
C2_4 C1_4 P1 115.1(2)
C6_4 C1_4 P1 114.6(2)
C2_4 C1_4 H1_4 105.4
C6_4 C1_4 H1_4 105.4
P1 C1_4 H1_4 105.4
C3_4 C2_4 C1_4 110.7(3)
C3_4 C2_4 H2A_4 109.5
C1_4 C2_4 H2A_4 109.5
C3_4 C2_4 H2B_4 109.5
C1_4 C2_4 H2B_4 109.5
H2A_4 C2_4 H2B_4 108.1
C4_4 C3_4 C2_4 112.1(3)
C4_4 C3_4 H3A_4 109.2
C2_4 C3_4 H3A_4 109.2
C4_4 C3_4 H3B_4 109.2
C2_4 C3_4 H3B_4 109.2
H3A_4 C3_4 H3B_4 107.9
C5_4 C4_4 C3_4 110.7(3)
C5_4 C4_4 H4A_4 109.5
C3_4 C4_4 H4A_4 109.5
C5_4 C4_4 H4B_4 109.5
C3_4 C4_4 H4B_4 109.5
H4A_4 C4_4 H4B_4 108.1
C4_4 C5_4 C6_4 109.8(3)
C4_4 C5_4 H5A_4 109.7
C6_4 C5_4 H5A_4 109.7
C4_4 C5_4 H5B_4 109.7
C6_4 C5_4 H5B_4 109.7
H5A_4 C5_4 H5B_4 108.2
C5_4 C6_4 C1_4 110.9(3)
C5_4 C6_4 H6A_4 109.5
C1_4 C6_4 H6A_4 109.5
C5_4 C6_4 H6B_4 109.5
C1_4 C6_4 H6B_4 109.5
H6A_4 C6_4 H6B_4 108.1
C2_5 C1_5 C6_5 110.1(3)
C2_5 C1_5 P2 113.8(2)
C6_5 C1_5 P2 111.6(2)
C2_5 C1_5 H1_5 107.0
C6_5 C1_5 H1_5 107.0
P2 C1_5 H1_5 107.0
C3_5 C2_5 C1_5 110.7(2)
C3_5 C2_5 H2A_5 109.5
C1_5 C2_5 H2A_5 109.5
C3_5 C2_5 H2B_5 109.5
C1_5 C2_5 H2B_5 109.5
H2A_5 C2_5 H2B_5 108.1
C4_5 C3_5 C2_5 110.7(3)
C4_5 C3_5 H3A_5 109.5
C2_5 C3_5 H3A_5 109.5
C4_5 C3_5 H3B_5 109.5
C2_5 C3_5 H3B_5 109.5
H3A_5 C3_5 H3B_5 108.1
C5_5 C4_5 C3_5 110.1(3)
C5_5 C4_5 H4A_5 109.6
C3_5 C4_5 H4A_5 109.6
C5_5 C4_5 H4B_5 109.6
C3_5 C4_5 H4B_5 109.6
H4A_5 C4_5 H4B_5 108.2
C4_5 C5_5 C6_5 111.8(3)
C4_5 C5_5 H5A_5 109.3
C6_5 C5_5 H5A_5 109.3
C4_5 C5_5 H5B_5 109.3
C6_5 C5_5 H5B_5 109.3
H5A_5 C5_5 H5B_5 107.9
C5_5 C6_5 C1_5 111.9(3)
C5_5 C6_5 H6A_5 109.2
C1_5 C6_5 H6A_5 109.2
C5_5 C6_5 H6B_5 109.2
C1_5 C6_5 H6B_5 109.2
H6A_5 C6_5 H6B_5 107.9
C2_6 C1_6 C6_6 108.6(3)
C2_6 C1_6 P2 115.5(2)
C6_6 C1_6 P2 114.1(2)
C2_6 C1_6 H1_6 106.0
C6_6 C1_6 H1_6 106.0
P2 C1_6 H1_6 106.0
C1_6 C2_6 C3_6 109.7(3)
C1_6 C2_6 H2A_6 109.7
C3_6 C2_6 H2A_6 109.7
C1_6 C2_6 H2B_6 109.7
C3_6 C2_6 H2B_6 109.7
H2A_6 C2_6 H2B_6 108.2
C4_6 C3_6 C2_6 111.7(3)
C4_6 C3_6 H3A_6 109.3
C2_6 C3_6 H3A_6 109.3
C4_6 C3_6 H3B_6 109.3
C2_6 C3_6 H3B_6 109.3
H3A_6 C3_6 H3B_6 107.9
C3_6 C4_6 C5_6 111.5(3)
C3_6 C4_6 H4A_6 109.3
C5_6 C4_6 H4A_6 109.3
C3_6 C4_6 H4B_6 109.3
C5_6 C4_6 H4B_6 109.3
H4A_6 C4_6 H4B_6 108.0
C4_6 C5_6 C6_6 111.4(3)
C4_6 C5_6 H5A_6 109.3
C6_6 C5_6 H5A_6 109.3
C4_6 C5_6 H5B_6 109.3
C6_6 C5_6 H5B_6 109.3
H5A_6 C5_6 H5B_6 108.0
C5_6 C6_6 C1_6 110.7(3)
C5_6 C6_6 H6A_6 109.5
C1_6 C6_6 H6A_6 109.5
C5_6 C6_6 H6B_6 109.5
C1_6 C6_6 H6B_6 109.5
H6A_6 C6_6 H6B_6 108.1
C6_7 C1_7 C2_7 117.7(4)
C6_7 C1_7 C7_7 121.0(4)
C2_7 C1_7 C7_7 121.2(4)
C3_7 C2_7 C1_7 121.3(4)
C3_7 C2_7 H2_7 119.4
C1_7 C2_7 H2_7 119.4
C4_7 C3_7 C2_7 120.2(4)
C4_7 C3_7 H3_7 119.9
C2_7 C3_7 H3_7 119.9
C3_7 C4_7 C5_7 120.0(4)
C3_7 C4_7 H4_7 120.0
C5_7 C4_7 H4_7 120.0
C4_7 C5_7 C6_7 120.3(4)
C4_7 C5_7 H5_7 119.8
C6_7 C5_7 H5_7 119.8
C5_7 C6_7 C1_7 120.5(4)
C5_7 C6_7 H6_7 119.7
C1_7 C6_7 H6_7 119.7
C1_7 C7_7 H7A_7 109.5
C1_7 C7_7 H7B_7 109.5
H7A_7 C7_7 H7B_7 109.5
C1_7 C7_7 H7C_7 109.5
H7A_7 C7_7 H7C_7 109.5
H7B_7 C7_7 H7C_7 109.5
C6_8 C1_8 C2_8 121.9(8)
C6_8 C1_8 C7_8 119.6(8)
C2_8 C1_8 C7_8 118.3(8)
C1_8 C2_8 C3_8 118.0(9)
C1_8 C2_8 H2_8 121.0
C3_8 C2_8 H2_8 121.0
C4_8 C3_8 C2_8 119.3(8)
C4_8 C3_8 H3_8 120.4
C2_8 C3_8 H3_8 120.4
C5_8 C4_8 C3_8 121.7(8)
C5_8 C4_8 H4_8 119.1
C3_8 C4_8 H4_8 119.1
C4_8 C5_8 C6_8 117.3(8)
C4_8 C5_8 H5_8 121.3
C6_8 C5_8 H5_8 121.3
C1_8 C6_8 C5_8 121.7(9)
C1_8 C6_8 H6_8 119.2
C5_8 C6_8 H6_8 119.2

loop_
_geom_bond_atom_site_label_1
_geom_bond_atom_site_label_2
_geom_bond_distance
Cr1 C2_2 2.145(3)
Cr1 C7_2 2.146(3)
Cr1 C6_2 2.149(3)
Cr1 C3_2 2.158(3)
Cr1 C5_1 2.167(3)
Cr1 C4_2 2.170(3)
Cr1 C5_2 2.173(3)
Cr1 C1_1 2.177(3)
Cr1 C2_1 2.187(3)
Cr1 C1_2 2.194(3)
Cr1 C4_1 2.196(3)
Cr1 C3_1 2.200(3)
Cr2 C4 1.845(3)
Cr2 C2 1.847(3)
Cr2 C1 1.857(3)
Cr2 C3 1.896(3)
Cr2 P2 2.4221(10)
Cr2 P1 2.4505(9)
P1 C1_2 1.862(3)
P1 C1_4 1.871(3)
P1 C1_3 1.882(3)
P2 C1_1 1.816(3)
P2 C1_5 1.876(3)
P2 C1_6 1.877(3)
C1 O1 1.161(4)
C2 O2 1.155(4)
C3 O3 1.151(4)
C4 O4 1.157(4)
C1_1 C5_1 1.424(4)
C1_1 C2_1 1.426(4)
C2_1 C3_1 1.419(5)
C2_1 H2_1 0.9500
C3_1 C4_1 1.410(5)
C3_1 H3_1 0.9500
C4_1 C5_1 1.408(5)
C4_1 H4_1 0.9500
C5_1 H5_1 0.9500
C1_2 C7_2 1.411(4)
C1_2 C2_2 1.411(4)
C2_2 C3_2 1.407(4)
C2_2 H2_2 0.9500
C3_2 C4_2 1.410(5)
C3_2 H3_2 0.9500
C4_2 C5_2 1.401(5)
C4_2 H4_2 0.9500
C5_2 C6_2 1.408(4)
C5_2 H5_2 0.9500
C6_2 C7_2 1.406(4)
C6_2 H6_2 0.9500
C7_2 H7_2 0.9500
C1_3 C6_3 1.536(4)
C1_3 C2_3 1.540(4)
C1_3 H1_3 1.0000
C2_3 C3_3 1.538(4)
C2_3 H2A_3 0.9900
C2_3 H2B_3 0.9900
C3_3 C4_3 1.525(5)
C3_3 H3A_3 0.9900
C3_3 H3B_3 0.9900
C4_3 C5_3 1.527(4)
C4_3 H4A_3 0.9900
C4_3 H4B_3 0.9900
C5_3 C6_3 1.532(4)
C5_3 H5A_3 0.9900
C5_3 H5B_3 0.9900
C6_3 H6A_3 0.9900
C6_3 H6B_3 0.9900
C1_4 C2_4 1.537(4)
C1_4 C6_4 1.539(4)
C1_4 H1_4 1.0000
C2_4 C3_4 1.534(4)
C2_4 H2A_4 0.9900
C2_4 H2B_4 0.9900
C3_4 C4_4 1.522(5)
C3_4 H3A_4 0.9900
C3_4 H3B_4 0.9900
C4_4 C5_4 1.522(5)
C4_4 H4A_4 0.9900
C4_4 H4B_4 0.9900
C5_4 C6_4 1.530(4)
C5_4 H5A_4 0.9900
C5_4 H5B_4 0.9900
C6_4 H6A_4 0.9900
C6_4 H6B_4 0.9900
C1_5 C2_5 1.535(4)
C1_5 C6_5 1.539(4)
C1_5 H1_5 1.0000
C2_5 C3_5 1.532(4)
C2_5 H2A_5 0.9900
C2_5 H2B_5 0.9900
C3_5 C4_5 1.526(5)
C3_5 H3A_5 0.9900
C3_5 H3B_5 0.9900
C4_5 C5_5 1.520(4)
C4_5 H4A_5 0.9900
C4_5 H4B_5 0.9900
C5_5 C6_5 1.526(4)
C5_5 H5A_5 0.9900
C5_5 H5B_5 0.9900
C6_5 H6A_5 0.9900
C6_5 H6B_5 0.9900
C1_6 C2_6 1.526(4)
C1_6 C6_6 1.539(5)
C1_6 H1_6 1.0000
C2_6 C3_6 1.533(4)
C2_6 H2A_6 0.9900
C2_6 H2B_6 0.9900
C3_6 C4_6 1.511(5)
C3_6 H3A_6 0.9900
C3_6 H3B_6 0.9900
C4_6 C5_6 1.522(5)
C4_6 H4A_6 0.9900
C4_6 H4B_6 0.9900
C5_6 C6_6 1.528(4)
C5_6 H5A_6 0.9900
C5_6 H5B_6 0.9900
C6_6 H6A_6 0.9900
C6_6 H6B_6 0.9900
C1_7 C6_7 1.389(6)
C1_7 C2_7 1.393(6)
C1_7 C7_7 1.509(6)
C2_7 C3_7 1.367(6)
C2_7 H2_7 0.9500
C3_7 C4_7 1.364(6)
C3_7 H3_7 0.9500
C4_7 C5_7 1.373(6)
C4_7 H4_7 0.9500
C5_7 C6_7 1.377(6)
C5_7 H5_7 0.9500
C6_7 H6_7 0.9500
C7_7 H7A_7 0.9800
C7_7 H7B_7 0.9800
C7_7 H7C_7 0.9800
C1_8 C6_8 1.329(12)
C1_8 C2_8 1.378(12)
C1_8 C7_8 1.505(10)
C2_8 C3_8 1.454(12)
C2_8 H2_8 0.9500
C3_8 C4_8 1.382(13)
C3_8 H3_8 0.9500
C4_8 C5_8 1.373(12)
C4_8 H4_8 0.9500
C5_8 C6_8 1.447(11)
C5_8 H5_8 0.9500
C6_8 H6_8 0.9500
C7_8 H7A_8 0.9800
C7_8 H7B_8 0.9800
C7_8 H7C_8 0.9800

loop_
_geom_torsion_atom_site_label_1
_geom_torsion_atom_site_label_2
_geom_torsion_atom_site_label_3
_geom_torsion_atom_site_label_4
_geom_torsion
C2 Cr2 P1 C1_2 -173.18(15)
C1 Cr2 P1 C1_2 99.53(15)
C3 Cr2 P1 C1_2 -84.29(15)
P2 Cr2 P1 C1_2 5.51(12)
C2 Cr2 P1 C1_4 -51.75(15)
C1 Cr2 P1 C1_4 -139.04(15)
C3 Cr2 P1 C1_4 37.14(15)
P2 Cr2 P1 C1_4 126.94(12)
C2 Cr2 P1 C1_3 71.39(15)
C1 Cr2 P1 C1_3 -15.90(15)
C3 Cr2 P1 C1_3 160.28(14)
P2 Cr2 P1 C1_3 -109.92(11)
C4 Cr2 P2 C1_1 152.46(15)
C2 Cr2 P2 C1_1 145.5(4)
C1 Cr2 P2 C1_1 -118.46(15)
C3 Cr2 P2 C1_1 55.52(14)
P1 Cr2 P2 C1_1 -29.57(12)
C4 Cr2 P2 C1_5 -78.62(15)
C2 Cr2 P2 C1_5 -85.6(4)
C1 Cr2 P2 C1_5 10.46(14)
C3 Cr2 P2 C1_5 -175.56(14)
P1 Cr2 P2 C1_5 99.35(11)
C4 Cr2 P2 C1_6 35.59(15)
C2 Cr2 P2 C1_6 28.6(4)
C1 Cr2 P2 C1_6 124.67(14)
C3 Cr2 P2 C1_6 -61.36(14)
P1 Cr2 P2 C1_6 -146.44(11)
C1_5 P2 C1_1 C5_1 174.7(2)
C1_6 P2 C1_1 C5_1 73.4(3)
Cr2 P2 C1_1 C5_1 -50.4(3)
C1_5 P2 C1_1 C2_1 5.5(3)
C1_6 P2 C1_1 C2_1 -95.8(3)
Cr2 P2 C1_1 C2_1 140.4(2)
C1_5 P2 C1_1 Cr1 -93.9(2)
C1_6 P2 C1_1 Cr1 164.8(2)
Cr2 P2 C1_1 Cr1 40.9(2)
C2_2 Cr1 C1_1 C5_1 136.33(19)
C7_2 Cr1 C1_1 C5_1 61.3(2)
C6_2 Cr1 C1_1 C5_1 21.0(3)
C3_2 Cr1 C1_1 C5_1 173.61(18)
C4_2 Cr1 C1_1 C5_1 -148.8(2)
C5_2 Cr1 C1_1 C5_1 -75.0(5)
C2_1 Cr1 C1_1 C5_1 -115.7(3)
C1_2 Cr1 C1_1 C5_1 97.58(19)
C4_1 Cr1 C1_1 C5_1 -36.86(18)
C3_1 Cr1 C1_1 C5_1 -78.8(2)
C2_2 Cr1 C1_1 C2_1 -107.99(19)
C7_2 Cr1 C1_1 C2_1 177.02(18)
C6_2 Cr1 C1_1 C2_1 136.6(2)
C3_2 Cr1 C1_1 C2_1 -70.7(2)
C5_1 Cr1 C1_1 C2_1 115.7(3)
C4_2 Cr1 C1_1 C2_1 -33.2(3)
C5_2 Cr1 C1_1 C2_1 40.6(5)
C1_2 Cr1 C1_1 C2_1 -146.74(18)
C4_1 Cr1 C1_1 C2_1 78.8(2)
C3_1 Cr1 C1_1 C2_1 36.90(19)
C2_2 Cr1 C1_1 P2 19.4(2)
C7_2 Cr1 C1_1 P2 -55.6(2)
C6_2 Cr1 C1_1 P2 -95.9(3)
C3_2 Cr1 C1_1 P2 56.7(2)
C5_1 Cr1 C1_1 P2 -116.9(3)
C4_2 Cr1 C1_1 P2 94.2(3)
C5_2 Cr1 C1_1 P2 168.1(3)
C2_1 Cr1 C1_1 P2 127.4(3)
C1_2 Cr1 C1_1 P2 -19.3(2)
C4_1 Cr1 C1_1 P2 -153.8(3)
C3_1 Cr1 C1_1 P2 164.3(3)
C5_1 C1_1 C2_1 C3_1 0.4(3)
P2 C1_1 C2_1 C3_1 171.0(2)
Cr1 C1_1 C2_1 C3_1 -61.8(2)
C5_1 C1_1 C2_1 Cr1 62.2(2)
P2 C1_1 C2_1 Cr1 -127.2(3)
C2_2 Cr1 C2_1 C3_1 -159.02(18)
C7_2 Cr1 C2_1 C3_1 111.2(4)
C6_2 Cr1 C2_1 C3_1 -1.3(4)
C3_2 Cr1 C2_1 C3_1 -121.07(19)
C5_1 Cr1 C2_1 C3_1 79.7(2)
C4_2 Cr1 C2_1 C3_1 -82.8(2)
C5_2 Cr1 C2_1 C3_1 -47.5(2)
C1_1 Cr1 C2_1 C3_1 118.4(3)
C1_2 Cr1 C2_1 C3_1 165.11(18)
C4_1 Cr1 C2_1 C3_1 37.21(19)
C2_2 Cr1 C2_1 C1_1 82.60(19)
C7_2 Cr1 C2_1 C1_1 -7.1(4)
C6_2 Cr1 C2_1 C1_1 -119.7(3)
C3_2 Cr1 C2_1 C1_1 120.55(19)
C5_1 Cr1 C2_1 C1_1 -38.72(18)
C4_2 Cr1 C2_1 C1_1 158.85(18)
C5_2 Cr1 C2_1 C1_1 -165.93(18)
C1_2 Cr1 C2_1 C1_1 46.7(2)
C4_1 Cr1 C2_1 C1_1 -81.18(19)
C3_1 Cr1 C2_1 C1_1 -118.4(3)
C1_1 C2_1 C3_1 C4_1 -0.6(3)
Cr1 C2_1 C3_1 C4_1 -61.8(2)
C1_1 C2_1 C3_1 Cr1 61.1(2)
C2_2 Cr1 C3_1 C4_1 152.2(2)
C7_2 Cr1 C3_1 C4_1 -26.9(3)
C6_2 Cr1 C3_1 C4_1 -63.0(2)
C3_2 Cr1 C3_1 C4_1 -172.30(18)
C5_1 Cr1 C3_1 C4_1 37.33(18)
C4_2 Cr1 C3_1 C4_1 -136.64(19)
C5_2 Cr1 C3_1 C4_1 -98.5(2)
C1_1 Cr1 C3_1 C4_1 80.3(2)
C2_1 Cr1 C3_1 C4_1 117.6(3)
C1_2 Cr1 C3_1 C4_1 65.3(6)
C2_2 Cr1 C3_1 C2_1 34.6(3)
C7_2 Cr1 C3_1 C2_1 -144.5(2)
C6_2 Cr1 C3_1 C2_1 179.37(18)
C3_2 Cr1 C3_1 C2_1 70.1(2)
C5_1 Cr1 C3_1 C2_1 -80.3(2)
C4_2 Cr1 C3_1 C2_1 105.7(2)
C5_2 Cr1 C3_1 C2_1 143.83(19)
C1_1 Cr1 C3_1 C2_1 -37.29(18)
C1_2 Cr1 C3_1 C2_1 -52.4(6)
C4_1 Cr1 C3_1 C2_1 -117.6(3)
C2_1 C3_1 C4_1 C5_1 0.6(3)
Cr1 C3_1 C4_1 C5_1 -60.9(2)
C2_1 C3_1 C4_1 Cr1 61.4(2)
C2_2 Cr1 C4_1 C5_1 13.4(5)
C7_2 Cr1 C4_1 C5_1 -78.2(2)
C6_2 Cr1 C4_1 C5_1 -115.17(19)
C3_2 Cr1 C4_1 C5_1 133.1(3)
C4_2 Cr1 C4_1 C5_1 172.60(18)
C5_2 Cr1 C4_1 C5_1 -153.30(19)
C1_1 Cr1 C4_1 C5_1 37.45(18)
C2_1 Cr1 C4_1 C5_1 80.3(2)
C1_2 Cr1 C4_1 C5_1 -44.2(3)
C3_1 Cr1 C4_1 C5_1 117.9(3)
C2_2 Cr1 C4_1 C3_1 -104.5(4)
C7_2 Cr1 C4_1 C3_1 163.94(18)
C6_2 Cr1 C4_1 C3_1 126.95(19)
C3_2 Cr1 C4_1 C3_1 15.2(4)
C5_1 Cr1 C4_1 C3_1 -117.9(3)
C4_2 Cr1 C4_1 C3_1 54.7(2)
C5_2 Cr1 C4_1 C3_1 88.8(2)
C1_1 Cr1 C4_1 C3_1 -80.4(2)
C2_1 Cr1 C4_1 C3_1 -37.53(18)
C1_2 Cr1 C4_1 C3_1 -162.08(18)
C3_1 C4_1 C5_1 C1_1 -0.3(3)
Cr1 C4_1 C5_1 C1_1 -62.0(2)
C3_1 C4_1 C5_1 Cr1 61.7(2)
C2_1 C1_1 C5_1 C4_1 -0.1(3)
P2 C1_1 C5_1 C4_1 -171.5(2)
Cr1 C1_1 C5_1 C4_1 62.7(2)
C2_1 C1_1 C5_1 Cr1 -62.8(2)
P2 C1_1 C5_1 Cr1 125.8(2)
C2_2 Cr1 C5_1 C4_1 -175.29(18)
C7_2 Cr1 C5_1 C4_1 111.3(2)
C6_2 Cr1 C5_1 C4_1 73.6(2)
C3_2 Cr1 C5_1 C4_1 -131.3(3)
C4_2 Cr1 C5_1 C4_1 -18.8(5)
C5_2 Cr1 C5_1 C4_1 38.1(3)
C1_1 Cr1 C5_1 C4_1 -118.3(3)
C2_1 Cr1 C5_1 C4_1 -79.7(2)
C1_2 Cr1 C5_1 C4_1 149.53(19)
C3_1 Cr1 C5_1 C4_1 -37.11(19)
C2_2 Cr1 C5_1 C1_1 -57.0(2)
C7_2 Cr1 C5_1 C1_1 -130.44(19)
C6_2 Cr1 C5_1 C1_1 -168.11(18)
C3_2 Cr1 C5_1 C1_1 -13.0(4)
C4_2 Cr1 C5_1 C1_1 99.4(4)
C5_2 Cr1 C5_1 C1_1 156.38(19)
C2_1 Cr1 C5_1 C1_1 38.61(18)
C1_2 Cr1 C5_1 C1_1 -92.19(19)
C4_1 Cr1 C5_1 C1_1 118.3(3)
C3_1 Cr1 C5_1 C1_1 81.2(2)
C1_4 P1 C1_2 C7_2 -22.8(3)
C1_3 P1 C1_2 C7_2 -133.9(2)
Cr2 P1 C1_2 C7_2 104.8(2)
C1_4 P1 C1_2 C2_2 163.5(2)
C1_3 P1 C1_2 C2_2 52.4(2)
Cr2 P1 C1_2 C2_2 -69.0(2)
C1_4 P1 C1_2 Cr1 -113.4(2)
C1_3 P1 C1_2 Cr1 135.5(2)
Cr2 P1 C1_2 Cr1 14.2(3)
C2_2 Cr1 C1_2 C7_2 144.2(3)
C6_2 Cr1 C1_2 C7_2 22.06(18)
C3_2 Cr1 C1_2 C7_2 122.42(19)
C5_1 Cr1 C1_2 C7_2 -85.02(19)
C4_2 Cr1 C1_2 C7_2 91.14(19)
C5_2 Cr1 C1_2 C7_2 53.40(19)
C1_1 Cr1 C1_2 C7_2 -124.42(18)
C2_1 Cr1 C1_2 C7_2 -151.89(18)
C4_1 Cr1 C1_2 C7_2 -58.9(2)
C3_1 Cr1 C1_2 C7_2 -110.6(5)
C7_2 Cr1 C1_2 C2_2 -144.2(3)
C6_2 Cr1 C1_2 C2_2 -122.18(19)
C3_2 Cr1 C1_2 C2_2 -21.83(17)
C5_1 Cr1 C1_2 C2_2 130.74(17)
C4_2 Cr1 C1_2 C2_2 -53.11(18)
C5_2 Cr1 C1_2 C2_2 -90.84(18)
C1_1 Cr1 C1_2 C2_2 91.34(18)
C2_1 Cr1 C1_2 C2_2 63.9(2)
C4_1 Cr1 C1_2 C2_2 156.87(18)
C3_1 Cr1 C1_2 C2_2 105.2(5)
C2_2 Cr1 C1_2 P1 -102.5(3)
C7_2 Cr1 C1_2 P1 113.3(3)
C6_2 Cr1 C1_2 P1 135.4(3)
C3_2 Cr1 C1_2 P1 -124.3(2)
C5_1 Cr1 C1_2 P1 28.3(2)
C4_2 Cr1 C1_2 P1 -155.6(2)
C5_2 Cr1 C1_2 P1 166.7(2)
C1_1 Cr1 C1_2 P1 -11.1(2)
C2_1 Cr1 C1_2 P1 -38.6(3)
C4_1 Cr1 C1_2 P1 54.4(3)
C3_1 Cr1 C1_2 P1 2.7(7)
C7_2 C1_2 C2_2 C3_2 3.3(5)
P1 C1_2 C2_2 C3_2 176.6(3)
Cr1 C1_2 C2_2 C3_2 45.5(3)
C7_2 C1_2 C2_2 Cr1 -42.2(3)
P1 C1_2 C2_2 Cr1 131.13(18)
C7_2 Cr1 C2_2 C3_2 -122.9(2)
C6_2 Cr1 C2_2 C3_2 -91.32(19)
C5_1 Cr1 C2_2 C3_2 149.88(18)
C4_2 Cr1 C2_2 C3_2 -22.10(18)
C5_2 Cr1 C2_2 C3_2 -53.21(19)
C1_1 Cr1 C2_2 C3_2 117.95(19)
C2_1 Cr1 C2_2 C3_2 79.3(2)
C1_2 Cr1 C2_2 C3_2 -145.1(3)
C4_1 Cr1 C2_2 C3_2 139.8(4)
C3_1 Cr1 C2_2 C3_2 57.7(3)
C7_2 Cr1 C2_2 C1_2 22.24(17)
C6_2 Cr1 C2_2 C1_2 53.77(18)
C3_2 Cr1 C2_2 C1_2 145.1(3)
C5_1 Cr1 C2_2 C1_2 -65.0(2)
C4_2 Cr1 C2_2 C1_2 122.99(19)
C5_2 Cr1 C2_2 C1_2 91.89(18)
C1_1 Cr1 C2_2 C1_2 -96.96(18)
C2_1 Cr1 C2_2 C1_2 -135.57(17)
C4_1 Cr1 C2_2 C1_2 -75.1(5)
C3_1 Cr1 C2_2 C1_2 -157.22(19)
C1_2 C2_2 C3_2 C4_2 -1.4(5)
Cr1 C2_2 C3_2 C4_2 44.6(3)
C1_2 C2_2 C3_2 Cr1 -46.0(3)
C7_2 Cr1 C3_2 C2_2 53.04(19)
C6_2 Cr1 C3_2 C2_2 91.35(19)
C5_1 Cr1 C3_2 C2_2 -65.4(3)
C4_2 Cr1 C3_2 C2_2 144.5(3)
C5_2 Cr1 C3_2 C2_2 122.6(2)
C1_1 Cr1 C3_2 C2_2 -74.3(2)
C2_1 Cr1 C3_2 C2_2 -110.44(19)
C1_2 Cr1 C3_2 C2_2 21.70(17)
C4_1 Cr1 C3_2 C2_2 -156.3(2)
C3_1 Cr1 C3_2 C2_2 -146.09(18)
C2_2 Cr1 C3_2 C4_2 -144.5(3)
C7_2 Cr1 C3_2 C4_2 -91.46(19)
C6_2 Cr1 C3_2 C4_2 -53.1(2)
C5_1 Cr1 C3_2 C4_2 150.1(3)
C5_2 Cr1 C3_2 C4_2 -21.91(18)
C1_1 Cr1 C3_2 C4_2 141.25(18)
C2_1 Cr1 C3_2 C4_2 105.07(19)
C1_2 Cr1 C3_2 C4_2 -122.8(2)
C4_1 Cr1 C3_2 C4_2 59.2(3)
C3_1 Cr1 C3_2 C4_2 69.4(2)
C2_2 C3_2 C4_2 C5_2 0.2(5)
Cr1 C3_2 C4_2 C5_2 44.5(3)
C2_2 C3_2 C4_2 Cr1 -44.2(3)
C2_2 Cr1 C4_2 C5_2 -122.4(2)
C7_2 Cr1 C4_2 C5_2 -53.3(2)
C6_2 Cr1 C4_2 C5_2 -21.86(19)
C3_2 Cr1 C4_2 C5_2 -144.6(3)
C5_1 Cr1 C4_2 C5_2 77.5(4)
C1_1 Cr1 C4_2 C5_2 152.4(2)
C2_1 Cr1 C4_2 C5_2 131.74(19)
C1_2 Cr1 C4_2 C5_2 -91.27(19)
C4_1 Cr1 C4_2 C5_2 63.7(2)
C3_1 Cr1 C4_2 C5_2 93.8(2)
C2_2 Cr1 C4_2 C3_2 22.18(18)
C7_2 Cr1 C4_2 C3_2 91.32(19)
C6_2 Cr1 C4_2 C3_2 122.7(2)
C5_1 Cr1 C4_2 C3_2 -138.0(3)
C5_2 Cr1 C4_2 C3_2 144.6(3)
C1_1 Cr1 C4_2 C3_2 -63.1(3)
C2_1 Cr1 C4_2 C3_2 -83.7(2)
C1_2 Cr1 C4_2 C3_2 53.31(19)
C4_1 Cr1 C4_2 C3_2 -151.69(18)
C3_1 Cr1 C4_2 C3_2 -121.58(19)
C3_2 C4_2 C5_2 C6_2 -0.9(5)
Cr1 C4_2 C5_2 C6_2 43.3(3)
C3_2 C4_2 C5_2 Cr1 -44.2(3)
C2_2 Cr1 C5_2 C4_2 53.6(2)
C7_2 Cr1 C5_2 C4_2 122.8(2)
C6_2 Cr1 C5_2 C4_2 145.0(3)
C3_2 Cr1 C5_2 C4_2 22.11(18)
C5_1 Cr1 C5_2 C4_2 -152.90(19)
C1_1 Cr1 C5_2 C4_2 -95.6(4)
C2_1 Cr1 C5_2 C4_2 -65.0(2)
C1_2 Cr1 C5_2 C4_2 91.60(19)
C4_1 Cr1 C5_2 C4_2 -130.20(19)
C3_1 Cr1 C5_2 C4_2 -92.2(2)
C2_2 Cr1 C5_2 C6_2 -91.4(2)
C7_2 Cr1 C5_2 C6_2 -22.17(19)
C3_2 Cr1 C5_2 C6_2 -122.9(2)
C5_1 Cr1 C5_2 C6_2 62.1(3)
C4_2 Cr1 C5_2 C6_2 -145.0(3)
C1_1 Cr1 C5_2 C6_2 119.4(4)
C2_1 Cr1 C5_2 C6_2 149.99(19)
C1_2 Cr1 C5_2 C6_2 -53.4(2)
C4_1 Cr1 C5_2 C6_2 84.8(2)
C3_1 Cr1 C5_2 C6_2 122.8(2)
C4_2 C5_2 C6_2 C7_2 1.2(6)
Cr1 C5_2 C6_2 C7_2 44.8(3)
C4_2 C5_2 C6_2 Cr1 -43.6(3)
C2_2 Cr1 C6_2 C7_2 -53.33(19)
C3_2 Cr1 C6_2 C7_2 -91.59(19)
C5_1 Cr1 C6_2 C7_2 77.6(2)
C4_2 Cr1 C6_2 C7_2 -122.9(2)
C5_2 Cr1 C6_2 C7_2 -144.5(3)
C1_1 Cr1 C6_2 C7_2 63.9(3)
C2_1 Cr1 C6_2 C7_2 147.7(3)
C1_2 Cr1 C6_2 C7_2 -21.90(18)
C4_1 Cr1 C6_2 C7_2 113.72(19)
C3_1 Cr1 C6_2 C7_2 146.75(18)
C2_2 Cr1 C6_2 C5_2 91.2(2)
C7_2 Cr1 C6_2 C5_2 144.5(3)
C3_2 Cr1 C6_2 C5_2 52.9(2)
C5_1 Cr1 C6_2 C5_2 -137.9(2)
C4_2 Cr1 C6_2 C5_2 21.66(19)
C1_1 Cr1 C6_2 C5_2 -151.6(2)
C2_1 Cr1 C6_2 C5_2 -67.8(4)
C1_2 Cr1 C6_2 C5_2 122.6(2)
C4_1 Cr1 C6_2 C5_2 -101.7(2)
C3_1 Cr1 C6_2 C5_2 -68.7(2)
C5_2 C6_2 C7_2 C1_2 0.9(6)
Cr1 C6_2 C7_2 C1_2 46.0(3)
C5_2 C6_2 C7_2 Cr1 -45.2(3)
C2_2 C1_2 C7_2 C6_2 -3.2(5)
P1 C1_2 C7_2 C6_2 -176.1(3)
Cr1 C1_2 C7_2 C6_2 -45.4(3)
C2_2 C1_2 C7_2 Cr1 42.2(3)
P1 C1_2 C7_2 Cr1 -130.7(2)
C2_2 Cr1 C7_2 C6_2 122.5(2)
C3_2 Cr1 C7_2 C6_2 91.1(2)
C5_1 Cr1 C7_2 C6_2 -112.25(19)
C4_2 Cr1 C7_2 C6_2 53.0(2)
C5_2 Cr1 C7_2 C6_2 22.07(19)
C1_1 Cr1 C7_2 C6_2 -145.58(18)
C2_1 Cr1 C7_2 C6_2 -140.4(3)
C1_2 Cr1 C7_2 C6_2 144.7(3)
C4_1 Cr1 C7_2 C6_2 -75.0(2)
C3_1 Cr1 C7_2 C6_2 -58.1(3)
C2_2 Cr1 C7_2 C1_2 -22.25(17)
C6_2 Cr1 C7_2 C1_2 -144.7(3)
C3_2 Cr1 C7_2 C1_2 -53.60(18)
C5_1 Cr1 C7_2 C1_2 103.02(18)
C4_2 Cr1 C7_2 C1_2 -91.72(18)
C5_2 Cr1 C7_2 C1_2 -122.7(2)
C1_1 Cr1 C7_2 C1_2 69.7(2)
C2_1 Cr1 C7_2 C1_2 74.8(4)
C4_1 Cr1 C7_2 C1_2 140.22(17)
C3_1 Cr1 C7_2 C1_2 157.2(2)
C1_2 P1 C1_3 C6_3 168.8(2)
C1_4 P1 C1_3 C6_3 62.3(2)
Cr2 P1 C1_3 C6_3 -64.6(2)
C1_2 P1 C1_3 C2_3 38.1(3)
C1_4 P1 C1_3 C2_3 -68.4(3)
Cr2 P1 C1_3 C2_3 164.6(2)
C6_3 C1_3 C2_3 C3_3 58.7(3)
P1 C1_3 C2_3 C3_3 -169.2(2)
C1_3 C2_3 C3_3 C4_3 -56.3(3)
C2_3 C3_3 C4_3 C5_3 54.5(4)
C3_3 C4_3 C5_3 C6_3 -55.1(4)
C4_3 C5_3 C6_3 C1_3 58.3(3)
C2_3 C1_3 C6_3 C5_3 -60.2(3)
P1 C1_3 C6_3 C5_3 164.1(2)
C1_2 P1 C1_4 C2_4 172.6(2)
C1_3 P1 C1_4 C2_4 -82.4(3)
Cr2 P1 C1_4 C2_4 42.5(3)
C1_2 P1 C1_4 C6_4 -58.6(3)
C1_3 P1 C1_4 C6_4 46.4(3)
Cr2 P1 C1_4 C6_4 171.35(19)
C6_4 C1_4 C2_4 C3_4 55.3(4)
P1 C1_4 C2_4 C3_4 -173.6(2)
C1_4 C2_4 C3_4 C4_4 -55.0(4)
C2_4 C3_4 C4_4 C5_4 56.1(4)
C3_4 C4_4 C5_4 C6_4 -57.7(4)
C4_4 C5_4 C6_4 C1_4 59.4(3)
C2_4 C1_4 C6_4 C5_4 -58.2(3)
P1 C1_4 C6_4 C5_4 170.4(2)
C1_1 P2 C1_5 C2_5 66.0(2)
C1_6 P2 C1_5 C2_5 167.7(2)
Cr2 P2 C1_5 C2_5 -70.3(2)
C1_1 P2 C1_5 C6_5 -168.7(2)
C1_6 P2 C1_5 C6_5 -67.0(2)
Cr2 P2 C1_5 C6_5 55.1(2)
C6_5 C1_5 C2_5 C3_5 56.0(3)
P2 C1_5 C2_5 C3_5 -177.8(2)
C1_5 C2_5 C3_5 C4_5 -58.7(3)
C2_5 C3_5 C4_5 C5_5 58.1(3)
C3_5 C4_5 C5_5 C6_5 -56.1(4)
C4_5 C5_5 C6_5 C1_5 54.8(4)
C2_5 C1_5 C6_5 C5_5 -54.2(4)
P2 C1_5 C6_5 C5_5 178.4(2)
C1_1 P2 C1_6 C2_6 -87.8(3)
C1_5 P2 C1_6 C2_6 166.4(2)
Cr2 P2 C1_6 C2_6 41.1(3)
C1_1 P2 C1_6 C6_6 39.1(3)
C1_5 P2 C1_6 C6_6 -66.7(2)
Cr2 P2 C1_6 C6_6 167.92(19)
C6_6 C1_6 C2_6 C3_6 60.1(3)
P2 C1_6 C2_6 C3_6 -170.4(2)
C1_6 C2_6 C3_6 C4_6 -58.3(4)
C2_6 C3_6 C4_6 C5_6 54.3(4)
C3_6 C4_6 C5_6 C6_6 -53.1(4)
C4_6 C5_6 C6_6 C1_6 56.2(4)
C2_6 C1_6 C6_6 C5_6 -59.6(3)
P2 C1_6 C6_6 C5_6 170.0(2)
C6_7 C1_7 C2_7 C3_7 -0.9(6)
C7_7 C1_7 C2_7 C3_7 178.8(4)
C1_7 C2_7 C3_7 C4_7 0.1(6)
C2_7 C3_7 C4_7 C5_7 0.8(6)
C3_7 C4_7 C5_7 C6_7 -0.9(7)
C4_7 C5_7 C6_7 C1_7 0.0(7)
C2_7 C1_7 C6_7 C5_7 0.9(6)
C7_7 C1_7 C6_7 C5_7 -178.8(4)
C6_8 C1_8 C2_8 C3_8 -3.1(15)
C7_8 C1_8 C2_8 C3_8 -178.0(7)
C1_8 C2_8 C3_8 C4_8 3.2(13)
C2_8 C3_8 C4_8 C5_8 -3.1(13)
C3_8 C4_8 C5_8 C6_8 2.7(13)
C2_8 C1_8 C6_8 C5_8 2.8(15)
C7_8 C1_8 C6_8 C5_8 177.6(7)
C4_8 C5_8 C6_8 C1_8 -2.5(12)
